data_1567821
loop_
_publ_author_name
'Rit, Arnab'
'Illam, Praseetha Mathoor'
'Tiwari, Chandra Shekhar'

_publ_section_title
;
 Towards New Coordination Modes of 1,2,3-Triazolylidene: Controlled by the
 Nature of 1st Metalation in a Heteroditopic Bis-NHC Ligand
;
_journal_name_full 'Chemical Science'
_journal_paper_doi 10.1039/D2SC05024B
_journal_year 2022
_chemical_formula_moiety 'C25 H31 Au Br Cl Ir N5'
_chemical_formula_sum 'C25 H31 Au Br Cl Ir N5'
_chemical_formula_weight 906.07
_space_group_crystal_system monoclinic
_space_group_IT_number 14
_space_group_name_Hall '-P 2ybc'
_space_group_name_H-M_alt 'P 1 21/c 1'
_atom_sites_solution_hydrogens geom
_audit_creation_method SHELXL-2014/7
_audit_update_record
;
2022-05-31 deposited with the CCDC.	2022-10-21 downloaded from the CCDC.
;
_cell_angle_alpha 90
_cell_angle_beta 104.835(5)
_cell_angle_gamma 90
_cell_formula_units_Z 4
_cell_length_a 9.6523(9)
_cell_length_b 25.471(3)
_cell_length_c 11.1422(12)
_cell_measurement_reflns_used 1428
_cell_measurement_temperature 296(2)
_cell_measurement_theta_max 21.94
_cell_measurement_theta_min 2.48
_cell_volume 2648.0(5)
_computing_cell_refinement 'Bruker SAINT'
_computing_data_collection 'Bruker APEX2'
_computing_data_reduction 'Bruker SAINT'
_computing_molecular_graphics 'Bruker SHELXTL'
_computing_publication_material 'Bruker SHELXTL'
_computing_structure_refinement 'SHELXL-2014/7 (Sheldrick, 2014)'
_computing_structure_solution 'SHELXS-97 (Sheldrick 2008)'
_diffrn_ambient_temperature 296(2)
_diffrn_measured_fraction_theta_full 0.998
_diffrn_measured_fraction_theta_max 0.998
_diffrn_measurement_device_type 'Bruker APEX-II CCD'
_diffrn_measurement_method '\f and \w scans'
_diffrn_radiation_type MoK\a
_diffrn_radiation_wavelength 0.71073
_diffrn_reflns_av_R_equivalents 0.0847
_diffrn_reflns_av_unetI/netI 0.0730
_diffrn_reflns_Laue_measured_fraction_full 0.998
_diffrn_reflns_Laue_measured_fraction_max 0.998
_diffrn_reflns_limit_h_max 10
_diffrn_reflns_limit_h_min -9
_diffrn_reflns_limit_k_max 26
_diffrn_reflns_limit_k_min -27
_diffrn_reflns_limit_l_max 11
_diffrn_reflns_limit_l_min -11
_diffrn_reflns_number 13474
_diffrn_reflns_point_group_measured_fraction_full 0.998
_diffrn_reflns_point_group_measured_fraction_max 0.998
_diffrn_reflns_theta_full 22.151
_diffrn_reflns_theta_max 22.151
_diffrn_reflns_theta_min 2.053
_exptl_absorpt_coefficient_mu 12.188
_exptl_absorpt_correction_T_max 0.581
_exptl_absorpt_correction_T_min 0.375
_exptl_absorpt_correction_type multi-scan
_exptl_absorpt_process_details 'SADABS V2014/5(Bruker AXS.Inc)'
_exptl_crystal_colour yellow
_exptl_crystal_density_diffrn 2.273
_exptl_crystal_description Block
_exptl_crystal_F_000 1696
_exptl_crystal_size_max 0.100
_exptl_crystal_size_mid 0.080
_exptl_crystal_size_min 0.050
_refine_diff_density_max 1.386
_refine_diff_density_min -2.441
_refine_diff_density_rms 0.260
_refine_ls_extinction_method none
_refine_ls_goodness_of_fit_ref 1.030
_refine_ls_hydrogen_treatment constr
_refine_ls_matrix_type full
_refine_ls_number_parameters 314
_refine_ls_number_reflns 3309
_refine_ls_number_restraints 18
_refine_ls_restrained_S_all 1.027
_refine_ls_R_factor_all 0.0743
_refine_ls_R_factor_gt 0.0492
_refine_ls_shift/su_max 0.000
_refine_ls_shift/su_mean 0.000
_refine_ls_structure_factor_coef Fsqd
_refine_ls_weighting_details 'w=1/[\s^2^(Fo^2^)+(0.0543P)^2^+64.0144P] where P=(Fo^2^+2Fc^2^)/3'
_refine_ls_weighting_scheme calc
_refine_ls_wR_factor_gt 0.1179
_refine_ls_wR_factor_ref 0.1317
_reflns_Friedel_coverage 0.000
_reflns_number_gt 2501
_reflns_number_total 3309
_reflns_threshold_expression 'I > 2\s(I)'
_cod_data_source_file d2sc05024b2.cif
_cod_data_source_block mi3
_cod_original_sg_symbol_H-M 'P 21/c'
_cod_database_code 1567821
_shelx_shelxl_version_number 2014/7
_shelx_space_group_comment
; 
The symmetry employed for this shelxl refinement is uniquely defined 
by the following loop, which should always be used as a source of 
symmetry information in preference to the above space-group names. 
They are only intended as comments. 
;
_shelx_estimated_absorpt_t_min 0.375
_shelx_estimated_absorpt_t_max 0.581

loop_
_space_group_symop_operation_xyz
'x, y, z'
'-x, y+1/2, -z+1/2'
'-x, -y, -z'
'x, -y-1/2, z-1/2'

loop_
_atom_site_label
_atom_site_type_symbol
_atom_site_fract_x
_atom_site_fract_y
_atom_site_fract_z
_atom_site_U_iso_or_equiv
_atom_site_adp_type
_atom_site_occupancy
_atom_site_site_symmetry_order
_atom_site_calc_flag
_atom_site_refinement_flags_posn
_atom_site_refinement_flags_adp
_atom_site_refinement_flags_occupancy
_atom_site_disorder_assembly
_atom_site_disorder_group
Au1 Au 0.97897(8) -0.10370(3) 0.51924(6) 0.0309(3) Uani 1 1 d . . . . .
Br1 Br 0.2802(3) 0.05447(11) -0.0721(2) 0.0661(8) Uani 1 1 d . . . . .
C1 C 0.5858(17) 0.1175(7) -0.1065(15) 0.022(4) Uani 1 1 d . U . . .
C2 C 0.4877(18) 0.1593(8) -0.1642(16) 0.031(5) Uani 1 1 d . . . . .
C3 C 0.5083(18) 0.2019(7) -0.0715(16) 0.026(5) Uani 1 1 d . . . . .
C4 C 0.6149(17) 0.1834(8) 0.0391(14) 0.023(4) Uani 1 1 d . . . . .
C5 C 0.6674(17) 0.1336(7) 0.0101(16) 0.024(4) Uani 1 1 d . . . . .
C6 C 0.7922(18) 0.1037(9) 0.0923(17) 0.037(5) Uani 1 1 d . . . . .
H6A H 0.8794 0.1136 0.0720 0.055 Uiso 1 1 calc R U . . .
H6B H 0.7769 0.0667 0.0792 0.055 Uiso 1 1 calc R U . . .
H6C H 0.7992 0.1119 0.1778 0.055 Uiso 1 1 calc R U . . .
C7 C 0.603(2) 0.0677(7) -0.1744(16) 0.031(5) Uani 1 1 d . . . . .
H7A H 0.6666 0.0740 -0.2264 0.046 Uiso 1 1 calc R U . . .
H7B H 0.5112 0.0568 -0.2246 0.046 Uiso 1 1 calc R U . . .
H7C H 0.6420 0.0407 -0.1153 0.046 Uiso 1 1 calc R U . . .
C8 C 0.394(2) 0.1598(8) -0.2905(15) 0.032(5) Uani 1 1 d . . . . .
H8A H 0.4519 0.1586 -0.3491 0.049 Uiso 1 1 calc R U . . .
H8B H 0.3382 0.1914 -0.3030 0.049 Uiso 1 1 calc R U . . .
H8C H 0.3319 0.1299 -0.3021 0.049 Uiso 1 1 calc R U . . .
C9 C 0.442(2) 0.2535(7) -0.0864(16) 0.033(5) Uani 1 1 d . . . . .
H9A H 0.4170 0.2632 -0.0112 0.049 Uiso 1 1 calc R U . . .
H9B H 0.3566 0.2527 -0.1537 0.049 Uiso 1 1 calc R U . . .
H9C H 0.5075 0.2788 -0.1041 0.049 Uiso 1 1 calc R U . . .
C10 C 0.680(2) 0.2183(8) 0.1491(17) 0.039(5) Uani 1 1 d . . . . .
H10A H 0.7080 0.1973 0.2229 0.059 Uiso 1 1 calc R U . . .
H10B H 0.6108 0.2439 0.1587 0.059 Uiso 1 1 calc R U . . .
H10C H 0.7627 0.2358 0.1352 0.059 Uiso 1 1 calc R U . . .
C11 C 0.2718(16) 0.1611(7) 0.0665(14) 0.017(4) Uani 1 1 d . U . . .
C12 C 0.078(2) 0.2001(8) 0.1018(16) 0.034(5) Uani 1 1 d . . . . .
H12 H -0.0050 0.2202 0.0893 0.041 Uiso 1 1 calc R U . . .
C13 C 0.1489(18) 0.1772(7) 0.2098(16) 0.024(4) Uani 1 1 d . . . . .
H13 H 0.1216 0.1765 0.2840 0.029 Uiso 1 1 calc R U . . .
C14 C 0.3774(17) 0.1233(7) 0.2616(16) 0.026(5) Uani 1 1 d . . . . .
C15 C 0.388(2) 0.1121(8) 0.3840(15) 0.030(5) Uani 1 1 d . . . . .
H15 H 0.3227 0.1262 0.4242 0.037 Uiso 1 1 calc R U . . .
C16 C 0.4969(19) 0.0795(8) 0.4459(16) 0.031(5) Uani 1 1 d . . . . .
H16 H 0.5099 0.0730 0.5302 0.037 Uiso 1 1 calc R U . . .
C17 C 0.5845(17) 0.0572(7) 0.3845(15) 0.024(4) Uani 1 1 d . U . . .
C18 C 0.5714(18) 0.0676(8) 0.2553(15) 0.027(5) Uani 1 1 d . . . . .
H18 H 0.6328 0.0512 0.2149 0.033 Uiso 1 1 calc R U . . .
C19 C 0.4681(17) 0.1019(7) 0.1910(15) 0.022(4) Uani 1 1 d . . . . .
C20 C 0.8591(19) -0.0395(8) 0.5040(16) 0.029(5) Uani 1 1 d . . . . .
C21 C 0.7573(16) -0.0191(7) 0.4068(15) 0.022(4) Uani 1 1 d . . . . .
H21 H 0.7325 -0.0324 0.3263 0.026 Uiso 1 1 calc R U . . .
C22 C 0.951(2) -0.0029(11) 0.7301(19) 0.060(8) Uani 1 1 d . . . . .
H22A H 1.0437 -0.0179 0.7317 0.072 Uiso 1 1 calc R U . . .
H22B H 0.9653 0.0335 0.7558 0.072 Uiso 1 1 calc R U . . .
C23 C 0.891(2) -0.0298(11) 0.811(2) 0.060(7) Uani 1 1 d . . . . .
H23A H 0.8054 -0.0120 0.8183 0.090 Uiso 1 1 calc R U . . .
H23B H 0.9578 -0.0314 0.8913 0.090 Uiso 1 1 calc R U . . .
H23C H 0.8667 -0.0647 0.7807 0.090 Uiso 1 1 calc R U . . .
C24 C 0.0963(19) 0.1980(8) -0.1177(15) 0.033(5) Uani 1 1 d . . . . .
H24A H 0.1699 0.1898 -0.1600 0.040 Uiso 1 1 calc R U . . .
H24B H 0.0726 0.2349 -0.1311 0.040 Uiso 1 1 calc R U . . .
C25 C -0.034(2) 0.1655(9) -0.1717(16) 0.052(6) Uani 1 1 d . . . . .
H25A H -0.0089 0.1290 -0.1662 0.079 Uiso 1 1 calc R U . . .
H25B H -0.0731 0.1749 -0.2571 0.079 Uiso 1 1 calc R U . . .
H25C H -0.1049 0.1718 -0.1262 0.079 Uiso 1 1 calc R U . . .
Cl1 Cl 1.1137(5) -0.17970(19) 0.5371(4) 0.0330(12) Uani 1 1 d . . . . .
Ir1 Ir 0.43786(7) 0.13045(3) 0.01417(6) 0.0190(2) Uani 1 1 d . . . . .
N1 N 0.1511(14) 0.1884(6) 0.0136(13) 0.026(4) Uani 1 1 d . . . . .
N2 N 0.2679(13) 0.1554(6) 0.1872(12) 0.020(3) Uani 1 1 d . . . . .
N3 N 0.6989(14) 0.0232(6) 0.4467(11) 0.020(3) Uani 1 1 d . . . . .
N4 N 0.7597(17) 0.0325(7) 0.5659(13) 0.039(4) Uani 1 1 d . . . . .
N5 N 0.8547(17) -0.0056(7) 0.5991(14) 0.040(4) Uani 1 1 d . . . . .

loop_
_atom_site_aniso_label
_atom_site_aniso_U_11
_atom_site_aniso_U_22
_atom_site_aniso_U_33
_atom_site_aniso_U_23
_atom_site_aniso_U_13
_atom_site_aniso_U_12
Au1 0.0385(5) 0.0266(5) 0.0246(4) 0.0047(3) 0.0026(3) 0.0010(4)
Br1 0.0800(18) 0.060(2) 0.0590(15) -0.0047(14) 0.0191(13) -0.0093(14)
C1 0.023(4) 0.022(5) 0.021(4) 0.001(2) 0.006(2) -0.001(2)
C2 0.033(10) 0.039(14) 0.029(11) -0.012(10) 0.022(9) 0.004(9)
C3 0.038(11) 0.017(12) 0.031(10) 0.019(9) 0.023(9) 0.016(9)
C4 0.020(9) 0.033(13) 0.015(9) -0.001(9) 0.003(7) -0.005(9)
C5 0.020(9) 0.018(12) 0.036(11) 0.009(9) 0.009(8) -0.006(9)
C6 0.031(11) 0.049(15) 0.033(11) 0.013(10) 0.012(9) -0.011(10)
C7 0.046(12) 0.020(12) 0.033(11) 0.004(9) 0.021(9) 0.012(9)
C8 0.048(12) 0.024(13) 0.021(10) 0.005(9) 0.002(9) -0.010(10)
C9 0.054(13) 0.018(13) 0.027(10) 0.008(9) 0.013(9) -0.007(10)
C10 0.044(12) 0.035(14) 0.036(11) -0.004(10) 0.007(10) -0.006(10)
C11 0.018(4) 0.017(4) 0.018(4) 0.001(2) 0.005(2) -0.001(2)
C12 0.049(12) 0.032(14) 0.033(12) 0.005(10) 0.030(10) 0.002(10)
C13 0.029(10) 0.020(12) 0.024(10) -0.006(9) 0.009(8) -0.002(9)
C14 0.025(10) 0.021(12) 0.028(10) 0.011(9) 0.001(8) -0.012(9)
C15 0.044(12) 0.036(14) 0.014(10) 0.003(9) 0.012(9) 0.013(10)
C16 0.042(11) 0.038(14) 0.013(9) -0.015(9) 0.006(9) -0.012(10)
C17 0.024(5) 0.024(5) 0.023(5) 0.000(2) 0.006(2) 0.000(2)
C18 0.029(10) 0.036(13) 0.020(9) 0.001(9) 0.011(8) -0.016(10)
C19 0.025(10) 0.021(12) 0.021(9) -0.003(9) 0.006(8) -0.007(9)
C20 0.039(11) 0.029(13) 0.028(11) -0.007(10) 0.021(9) -0.005(10)
C21 0.020(9) 0.024(12) 0.019(9) 0.001(9) 0.000(8) -0.008(8)
C22 0.041(13) 0.10(2) 0.034(13) 0.034(13) -0.003(11) -0.001(13)
C23 0.035(12) 0.08(2) 0.063(16) -0.012(15) 0.012(12) -0.003(13)
C24 0.036(11) 0.042(15) 0.024(10) 0.013(10) 0.013(9) 0.016(10)
C25 0.082(17) 0.056(18) 0.014(10) 0.013(10) 0.002(10) -0.007(14)
Cl1 0.058(3) 0.016(3) 0.017(2) -0.002(2) -0.006(2) 0.015(2)
Ir1 0.0253(4) 0.0178(5) 0.0146(4) 0.0024(3) 0.0065(3) 0.0011(3)
N1 0.029(8) 0.012(9) 0.039(9) 0.002(7) 0.012(7) -0.002(7)
N2 0.023(8) 0.011(9) 0.028(8) -0.007(7) 0.012(7) -0.002(7)
N3 0.026(8) 0.023(10) 0.010(7) 0.003(7) 0.002(6) -0.004(7)
N4 0.051(11) 0.047(13) 0.016(9) -0.006(8) 0.004(8) -0.005(10)
N5 0.044(10) 0.048(13) 0.029(9) 0.009(9) 0.011(8) 0.014(9)

loop_
_atom_type_symbol
_atom_type_description
_atom_type_scat_dispersion_real
_atom_type_scat_dispersion_imag
_atom_type_scat_source
C C 0.0033 0.0016 'International Tables Vol C Tables 4.2.6.8 and 6.1.1.4'
H H 0.0000 0.0000 'International Tables Vol C Tables 4.2.6.8 and 6.1.1.4'
N N 0.0061 0.0033 'International Tables Vol C Tables 4.2.6.8 and 6.1.1.4'
Cl Cl 0.1484 0.1585 'International Tables Vol C Tables 4.2.6.8 and 6.1.1.4'
Ir Ir -1.4442 7.9887 'International Tables Vol C Tables 4.2.6.8 and 6.1.1.4'
Au Au -2.0133 8.8022 'International Tables Vol C Tables 4.2.6.8 and 6.1.1.4'
Br Br -0.2901 2.4595 'International Tables Vol C Tables 4.2.6.8 and 6.1.1.4'

loop_
_geom_angle_atom_site_label_1
_geom_angle_atom_site_label_2
_geom_angle_atom_site_label_3
_geom_angle
_geom_angle_site_symmetry_1
_geom_angle_site_symmetry_3
_geom_angle_publ_flag
C20 Au1 Cl1 178.6(5) . . ?
C5 C1 C2 110.1(16) . . ?
C5 C1 C7 127.2(16) . . ?
C2 C1 C7 122.3(15) . . ?
C5 C1 Ir1 72.0(9) . . ?
C2 C1 Ir1 73.4(9) . . ?
C7 C1 Ir1 126.8(12) . . ?
C1 C2 C8 126.9(17) . . ?
C1 C2 C3 105.7(15) . . ?
C8 C2 C3 127.3(17) . . ?
C1 C2 Ir1 68.8(10) . . ?
C8 C2 Ir1 128.7(12) . . ?
C3 C2 Ir1 69.4(9) . . ?
C9 C3 C4 125.6(17) . . ?
C9 C3 C2 127.4(16) . . ?
C4 C3 C2 106.9(15) . . ?
C9 C3 Ir1 127.6(12) . . ?
C4 C3 Ir1 66.7(9) . . ?
C2 C3 Ir1 72.5(11) . . ?
C5 C4 C3 107.9(15) . . ?
C5 C4 C10 127.2(16) . . ?
C3 C4 C10 123.2(17) . . ?
C5 C4 Ir1 74.3(10) . . ?
C3 C4 Ir1 74.2(10) . . ?
C10 C4 Ir1 128.9(12) . . ?
C1 C5 C4 108.7(15) . . ?
C1 C5 C6 125.9(17) . . ?
C4 C5 C6 125.4(16) . . ?
C1 C5 Ir1 71.4(9) . . ?
C4 C5 Ir1 67.4(9) . . ?
C6 C5 Ir1 127.5(11) . . ?
C5 C6 H6A 109.5 . . ?
C5 C6 H6B 109.5 . . ?
H6A C6 H6B 109.5 . . ?
C5 C6 H6C 109.5 . . ?
H6A C6 H6C 109.5 . . ?
H6B C6 H6C 109.5 . . ?
C1 C7 H7A 109.5 . . ?
C1 C7 H7B 109.5 . . ?
H7A C7 H7B 109.5 . . ?
C1 C7 H7C 109.5 . . ?
H7A C7 H7C 109.5 . . ?
H7B C7 H7C 109.5 . . ?
C2 C8 H8A 109.5 . . ?
C2 C8 H8B 109.5 . . ?
H8A C8 H8B 109.5 . . ?
C2 C8 H8C 109.5 . . ?
H8A C8 H8C 109.5 . . ?
H8B C8 H8C 109.5 . . ?
C3 C9 H9A 109.5 . . ?
C3 C9 H9B 109.5 . . ?
H9A C9 H9B 109.5 . . ?
C3 C9 H9C 109.5 . . ?
H9A C9 H9C 109.5 . . ?
H9B C9 H9C 109.5 . . ?
C4 C10 H10A 109.5 . . ?
C4 C10 H10B 109.5 . . ?
H10A C10 H10B 109.5 . . ?
C4 C10 H10C 109.5 . . ?
H10A C10 H10C 109.5 . . ?
H10B C10 H10C 109.5 . . ?
N1 C11 N2 104.2(13) . . ?
N1 C11 Ir1 137.6(12) . . ?
N2 C11 Ir1 118.3(11) . . ?
C13 C12 N1 107.7(16) . . ?
C13 C12 H12 126.1 . . ?
N1 C12 H12 126.1 . . ?
N2 C13 C12 105.7(15) . . ?
N2 C13 H13 127.2 . . ?
C12 C13 H13 127.2 . . ?
C15 C14 N2 123.5(16) . . ?
C15 C14 C19 124.9(17) . . ?
N2 C14 C19 111.6(14) . . ?
C14 C15 C16 118.2(17) . . ?
C14 C15 H15 120.9 . . ?
C16 C15 H15 120.9 . . ?
C17 C16 C15 120.1(16) . . ?
C17 C16 H16 120.0 . . ?
C15 C16 H16 120.0 . . ?
C16 C17 N3 121.1(15) . . ?
C16 C17 C18 121.8(17) . . ?
N3 C17 C18 117.1(15) . . ?
C19 C18 C17 120.2(17) . . ?
C19 C18 H18 119.9 . . ?
C17 C18 H18 119.9 . . ?
C18 C19 C14 114.8(15) . . ?
C18 C19 Ir1 129.0(12) . . ?
C14 C19 Ir1 116.0(13) . . ?
C21 C20 N5 102.5(16) . . ?
C21 C20 Au1 131.7(14) . . ?
N5 C20 Au1 125.6(14) . . ?
N3 C21 C20 108.6(15) . . ?
N3 C21 H21 125.7 . . ?
C20 C21 H21 125.7 . . ?
C23 C22 N5 110.6(18) . . ?
C23 C22 H22A 109.5 . . ?
N5 C22 H22A 109.5 . . ?
C23 C22 H22B 109.5 . . ?
N5 C22 H22B 109.5 . . ?
H22A C22 H22B 108.1 . . ?
C22 C23 H23A 109.5 . . ?
C22 C23 H23B 109.5 . . ?
H23A C23 H23B 109.5 . . ?
C22 C23 H23C 109.5 . . ?
H23A C23 H23C 109.5 . . ?
H23B C23 H23C 109.5 . . ?
N1 C24 C25 111.4(15) . . ?
N1 C24 H24A 109.4 . . ?
C25 C24 H24A 109.4 . . ?
N1 C24 H24B 109.4 . . ?
C25 C24 H24B 109.4 . . ?
H24A C24 H24B 108.0 . . ?
C24 C25 H25A 109.5 . . ?
C24 C25 H25B 109.5 . . ?
H25A C25 H25B 109.5 . . ?
C24 C25 H25C 109.5 . . ?
H25A C25 H25C 109.5 . . ?
H25B C25 H25C 109.5 . . ?
C11 Ir1 C19 77.6(7) . . ?
C11 Ir1 C4 113.0(7) . . ?
C19 Ir1 C4 100.7(6) . . ?
C11 Ir1 C1 157.2(6) . . ?
C19 Ir1 C1 125.0(6) . . ?
C4 Ir1 C1 63.6(6) . . ?
C11 Ir1 C5 150.2(7) . . ?
C19 Ir1 C5 97.7(6) . . ?
C4 Ir1 C5 38.2(7) . . ?
C1 Ir1 C5 36.6(6) . . ?
C11 Ir1 C3 99.2(6) . . ?
C19 Ir1 C3 135.5(7) . . ?
C4 Ir1 C3 39.1(6) . . ?
C1 Ir1 C3 63.3(6) . . ?
C5 Ir1 C3 63.3(6) . . ?
C11 Ir1 C2 119.5(6) . . ?
C19 Ir1 C2 160.2(6) . . ?
C4 Ir1 C2 64.6(6) . . ?
C1 Ir1 C2 37.8(6) . . ?
C5 Ir1 C2 62.5(6) . . ?
C3 Ir1 C2 38.1(7) . . ?
C11 Ir1 Br1 87.7(5) . . ?
C19 Ir1 Br1 91.1(5) . . ?
C4 Ir1 Br1 157.9(5) . . ?
C1 Ir1 Br1 94.3(5) . . ?
C5 Ir1 Br1 122.1(5) . . ?
C3 Ir1 Br1 133.4(5) . . ?
C2 Ir1 Br1 99.1(5) . . ?
C11 N1 C12 109.9(14) . . ?
C11 N1 C24 125.4(14) . . ?
C12 N1 C24 124.2(15) . . ?
C13 N2 C11 112.3(14) . . ?
C13 N2 C14 131.7(14) . . ?
C11 N2 C14 115.5(13) . . ?
N4 N3 C21 111.0(15) . . ?
N4 N3 C17 117.7(15) . . ?
C21 N3 C17 131.4(14) . . ?
N5 N4 N3 104.3(15) . . ?
N4 N5 C20 113.7(15) . . ?
N4 N5 C22 116.4(17) . . ?
C20 N5 C22 129.6(18) . . ?

loop_
_geom_bond_atom_site_label_1
_geom_bond_atom_site_label_2
_geom_bond_distance
_geom_bond_site_symmetry_2
_geom_bond_publ_flag
Au1 C20 1.986(19) . ?
Au1 Cl1 2.312(5) . ?
Br1 Ir1 2.497(3) . ?
C1 C5 1.40(2) . ?
C1 C2 1.46(3) . ?
C1 C7 1.51(2) . ?
C1 Ir1 2.222(16) . ?
C2 C8 1.46(2) . ?
C2 C3 1.48(3) . ?
C2 Ir1 2.283(17) . ?
C3 C9 1.45(2) . ?
C3 C4 1.47(2) . ?
C3 Ir1 2.240(17) . ?
C4 C5 1.43(3) . ?
C4 C10 1.51(2) . ?
C4 Ir1 2.138(17) . ?
C5 C6 1.52(3) . ?
C5 Ir1 2.230(15) . ?
C6 H6A 0.9600 . ?
C6 H6B 0.9600 . ?
C6 H6C 0.9600 . ?
C7 H7A 0.9600 . ?
C7 H7B 0.9600 . ?
C7 H7C 0.9600 . ?
C8 H8A 0.9600 . ?
C8 H8B 0.9600 . ?
C8 H8C 0.9600 . ?
C9 H9A 0.9600 . ?
C9 H9B 0.9600 . ?
C9 H9C 0.9600 . ?
C10 H10A 0.9600 . ?
C10 H10B 0.9600 . ?
C10 H10C 0.9600 . ?
C11 N1 1.36(2) . ?
C11 N2 1.36(2) . ?
C11 Ir1 1.999(15) . ?
C12 C13 1.36(3) . ?
C12 N1 1.38(2) . ?
C12 H12 0.9300 . ?
C13 N2 1.36(2) . ?
C13 H13 0.9300 . ?
C14 C15 1.37(2) . ?
C14 N2 1.42(2) . ?
C14 C19 1.43(2) . ?
C15 C16 1.38(3) . ?
C15 H15 0.9300 . ?
C16 C17 1.34(2) . ?
C16 H16 0.9300 . ?
C17 N3 1.43(2) . ?
C17 C18 1.44(2) . ?
C18 C19 1.38(3) . ?
C18 H18 0.9300 . ?
C19 Ir1 2.050(17) . ?
C20 C21 1.36(2) . ?
C20 N5 1.38(2) . ?
C21 N3 1.34(2) . ?
C21 H21 0.9300 . ?
C22 C23 1.38(3) . ?
C22 N5 1.52(3) . ?
C22 H22A 0.9700 . ?
C22 H22B 0.9700 . ?
C23 H23A 0.9600 . ?
C23 H23B 0.9600 . ?
C23 H23C 0.9600 . ?
C24 N1 1.44(2) . ?
C24 C25 1.50(3) . ?
C24 H24A 0.9700 . ?
C24 H24B 0.9700 . ?
C25 H25A 0.9600 . ?
C25 H25B 0.9600 . ?
C25 H25C 0.9600 . ?
N3 N4 1.329(19) . ?
N4 N5 1.32(2) . ?

loop_
_geom_torsion_atom_site_label_1
_geom_torsion_atom_site_label_2
_geom_torsion_atom_site_label_3
_geom_torsion_atom_site_label_4
_geom_torsion
_geom_torsion_site_symmetry_1
_geom_torsion_site_symmetry_2
_geom_torsion_site_symmetry_3
_geom_torsion_site_symmetry_4
_geom_torsion_publ_flag
C5 C1 C2 C8 173.7(17) . . . . ?
C7 C1 C2 C8 0(3) . . . . ?
Ir1 C1 C2 C8 -123.2(18) . . . . ?
C5 C1 C2 C3 -3.2(19) . . . . ?
C7 C1 C2 C3 -176.7(15) . . . . ?
Ir1 C1 C2 C3 59.9(11) . . . . ?
C5 C1 C2 Ir1 -63.1(12) . . . . ?
C7 C1 C2 Ir1 123.4(16) . . . . ?
C1 C2 C3 C9 176.1(16) . . . . ?
C8 C2 C3 C9 -1(3) . . . . ?
Ir1 C2 C3 C9 -124.3(18) . . . . ?
C1 C2 C3 C4 -1.5(18) . . . . ?
C8 C2 C3 C4 -178.4(16) . . . . ?
Ir1 C2 C3 C4 58.0(11) . . . . ?
C1 C2 C3 Ir1 -59.5(12) . . . . ?
C8 C2 C3 Ir1 123.6(18) . . . . ?
C9 C3 C4 C5 -172.2(16) . . . . ?
C2 C3 C4 C5 5.5(18) . . . . ?
Ir1 C3 C4 C5 67.3(12) . . . . ?
C9 C3 C4 C10 -6(3) . . . . ?
C2 C3 C4 C10 171.7(15) . . . . ?
Ir1 C3 C4 C10 -126.5(16) . . . . ?
C9 C3 C4 Ir1 120.5(16) . . . . ?
C2 C3 C4 Ir1 -61.8(12) . . . . ?
C2 C1 C5 C4 6.7(19) . . . . ?
C7 C1 C5 C4 179.9(16) . . . . ?
Ir1 C1 C5 C4 -57.2(11) . . . . ?
C2 C1 C5 C6 -172.7(15) . . . . ?
C7 C1 C5 C6 0(3) . . . . ?
Ir1 C1 C5 C6 123.3(16) . . . . ?
C2 C1 C5 Ir1 63.9(12) . . . . ?
C7 C1 C5 Ir1 -122.9(18) . . . . ?
C3 C4 C5 C1 -7.6(19) . . . . ?
C10 C4 C5 C1 -173.0(16) . . . . ?
Ir1 C4 C5 C1 59.6(12) . . . . ?
C3 C4 C5 C6 171.9(15) . . . . ?
C10 C4 C5 C6 6(3) . . . . ?
Ir1 C4 C5 C6 -120.9(16) . . . . ?
C3 C4 C5 Ir1 -67.2(11) . . . . ?
C10 C4 C5 Ir1 127.3(18) . . . . ?
N1 C12 C13 N2 4(2) . . . . ?
N2 C14 C15 C16 178.7(17) . . . . ?
C19 C14 C15 C16 3(3) . . . . ?
C14 C15 C16 C17 -4(3) . . . . ?
C15 C16 C17 N3 180.0(17) . . . . ?
C15 C16 C17 C18 2(3) . . . . ?
C16 C17 C18 C19 1(3) . . . . ?
N3 C17 C18 C19 -176.9(16) . . . . ?
C17 C18 C19 C14 -2(2) . . . . ?
C17 C18 C19 Ir1 172.7(13) . . . . ?
C15 C14 C19 C18 0(3) . . . . ?
N2 C14 C19 C18 -176.1(15) . . . . ?
C15 C14 C19 Ir1 -175.2(15) . . . . ?
N2 C14 C19 Ir1 8.5(19) . . . . ?
N5 C20 C21 N3 -0.7(19) . . . . ?
Au1 C20 C21 N3 175.1(13) . . . . ?
N2 C11 N1 C12 1.5(19) . . . . ?
Ir1 C11 N1 C12 -178.2(15) . . . . ?
N2 C11 N1 C24 -171.0(16) . . . . ?
Ir1 C11 N1 C24 9(3) . . . . ?
C13 C12 N1 C11 -4(2) . . . . ?
C13 C12 N1 C24 168.9(17) . . . . ?
C25 C24 N1 C11 107(2) . . . . ?
C25 C24 N1 C12 -65(2) . . . . ?
C12 C13 N2 C11 -3(2) . . . . ?
C12 C13 N2 C14 -174.9(17) . . . . ?
N1 C11 N2 C13 1.2(19) . . . . ?
Ir1 C11 N2 C13 -179.0(12) . . . . ?
N1 C11 N2 C14 174.2(14) . . . . ?
Ir1 C11 N2 C14 -6.1(19) . . . . ?
C15 C14 N2 C13 -7(3) . . . . ?
C19 C14 N2 C13 169.5(17) . . . . ?
C15 C14 N2 C11 -178.1(17) . . . . ?
C19 C14 N2 C11 -2(2) . . . . ?
C20 C21 N3 N4 1(2) . . . . ?
C20 C21 N3 C17 -177.0(16) . . . . ?
C16 C17 N3 N4 -31(2) . . . . ?
C18 C17 N3 N4 146.8(16) . . . . ?
C16 C17 N3 C21 147.1(18) . . . . ?
C18 C17 N3 C21 -35(3) . . . . ?
C21 N3 N4 N5 -1.2(19) . . . . ?
C17 N3 N4 N5 177.3(14) . . . . ?
N3 N4 N5 C20 1(2) . . . . ?
N3 N4 N5 C22 175.2(15) . . . . ?
C21 C20 N5 N4 0(2) . . . . ?
Au1 C20 N5 N4 -176.1(13) . . . . ?
C21 C20 N5 C22 -173.6(18) . . . . ?
Au1 C20 N5 C22 10(3) . . . . ?
C23 C22 N5 N4 91(3) . . . . ?
C23 C22 N5 C20 -96(3) . . . . ?
